data_7706917
loop_
_publ_author_name
'Weller, Ruth'
'M\"uller, Igor'
'Duhayon, Carine'
'Sabo-Etienne, Sylviane'
'Bontemps, S\'ebastien'
'Werncke, C. Gunnar'

_publ_section_title
;
 Quasilinear 3d-metal(i) complexes
 [KM(N(Dipp)SiR<sub>3</sub>)<sub>2</sub>] (M = Cr-Co) - structural
 diversity, solution state behaviour and reactivity.
;
_journal_issue 14
_journal_name_full 'Dalton transactions (Cambridge, England : 2003)'
_journal_page_first 4890
_journal_page_last 4903
_journal_paper_doi 10.1039/d1dt00121c
_journal_volume 50
_journal_year 2021
_chemical_formula_moiety '4(C42 H76 Fe K N2 O6 Si2), 4(C4 H10 O)'
_chemical_formula_sum 'C184 H344 Fe4 K4 N8 O28 Si8'
_chemical_formula_weight 3721.17
_space_group_crystal_system monoclinic
_space_group_IT_number 14
_space_group_name_Hall '-P 2yn'
_space_group_name_H-M_alt 'P 1 21/n 1'
_atom_sites_solution_hydrogens geom
_atom_sites_solution_primary dual
_audit_creation_date 2020-06-18
_audit_creation_method
;
Olex2 1.2
(compiled 2018.05.29 svn.r3508 for OlexSys, GUI svn.r5506)
;
_audit_update_record
;
2020-06-18 deposited with the CCDC.	2021-03-03 downloaded from the CCDC.
;
_cell_angle_alpha 90
_cell_angle_beta 95.062(5)
_cell_angle_gamma 90
_cell_formula_units_Z 1
_cell_length_a 10.3333(7)
_cell_length_b 34.0397(14)
_cell_length_c 15.5254(9)
_cell_measurement_reflns_used 11480
_cell_measurement_temperature 100
_cell_measurement_theta_max 26.811
_cell_measurement_theta_min 2.472
_cell_volume 5439.6(5)
_computing_molecular_graphics 'Olex2 (Dolomanov et al., 2009)'
_computing_publication_material 'Olex2 (Dolomanov et al., 2009)'
_computing_structure_refinement 'ShelXL (Sheldrick, 2015)'
_computing_structure_solution 'ShelXT (Sheldrick, 2015)'
_diffrn_ambient_temperature 100.0
_diffrn_detector 'imaging plate area detector'
_diffrn_detector_area_resol_mean 6.67
_diffrn_detector_type 'STOE Imaging Plate'
_diffrn_measured_fraction_theta_full 0.999
_diffrn_measured_fraction_theta_max 0.984
_diffrn_measurement_device '2-circle diffractometer'
_diffrn_measurement_device_type 'STOE IPDS 2T'
_diffrn_measurement_method '\w scans'
_diffrn_radiation_collimation '0.5 mm fibre optic'
_diffrn_radiation_monochromator 'planar graphite'
_diffrn_radiation_probe x-ray
_diffrn_radiation_type MoK\a
_diffrn_radiation_wavelength 0.71073
_diffrn_reflns_av_R_equivalents 0.0441
_diffrn_reflns_av_unetI/netI 0.0347
_diffrn_reflns_Laue_measured_fraction_full 0.999
_diffrn_reflns_Laue_measured_fraction_max 0.984
_diffrn_reflns_limit_h_max 13
_diffrn_reflns_limit_h_min -13
_diffrn_reflns_limit_k_max 43
_diffrn_reflns_limit_k_min -43
_diffrn_reflns_limit_l_max 18
_diffrn_reflns_limit_l_min -19
_diffrn_reflns_number 42532
_diffrn_reflns_point_group_measured_fraction_full 0.999
_diffrn_reflns_point_group_measured_fraction_max 0.984
_diffrn_reflns_theta_full 25.242
_diffrn_reflns_theta_max 26.811
_diffrn_reflns_theta_min 2.472
_diffrn_source 'sealed X-ray tube, 12 x 0.4 mm LF focus'
_diffrn_source_target Mo
_diffrn_source_type 'STOE C-Tech Mo LFF X-Ray Tube'
_exptl_absorpt_coefficient_mu 0.442
_exptl_absorpt_correction_T_max 0.9593
_exptl_absorpt_correction_T_min 0.4995
_exptl_absorpt_correction_type sphere
_exptl_absorpt_process_details
;
X-Area LANA 1.71.6.0 (STOE, 2017)    Statistics over combined scale factors for x file reflections:
       min. = 0.692 (run 2)   max. = 1.330 (run 1)    spread = 0.6
;
_exptl_crystal_colour 'clear orangish green'
_exptl_crystal_colour_lustre clear
_exptl_crystal_colour_modifier orangish
_exptl_crystal_colour_primary green
_exptl_crystal_density_diffrn 1.136
_exptl_crystal_description needle
_exptl_crystal_F_000 2020
_exptl_crystal_size_max 0.888
_exptl_crystal_size_mid 0.304
_exptl_crystal_size_min 0.225
_exptl_crystal_size_rad 0.062
_refine_diff_density_max 0.587
_refine_diff_density_min -0.685
_refine_diff_density_rms 0.054
_refine_ls_extinction_method none
_refine_ls_goodness_of_fit_ref 1.045
_refine_ls_hydrogen_treatment constr
_refine_ls_matrix_type full
_refine_ls_number_parameters 548
_refine_ls_number_reflns 11480
_refine_ls_number_restraints 0
_refine_ls_restrained_S_all 1.045
_refine_ls_R_factor_all 0.0648
_refine_ls_R_factor_gt 0.0422
_refine_ls_shift/su_max 0.001
_refine_ls_shift/su_mean 0.000
_refine_ls_structure_factor_coef Fsqd
_refine_ls_weighting_details 'w=1/[\s^2^(Fo^2^)+(0.0630P)^2^+1.2408P] where P=(Fo^2^+2Fc^2^)/3'
_refine_ls_weighting_scheme calc
_refine_ls_wR_factor_gt 0.1070
_refine_ls_wR_factor_ref 0.1171
_reflns_Friedel_coverage 0.000
_reflns_number_gt 8430
_reflns_number_total 11480
_reflns_threshold_expression 'I > 2\s(I)'
_cod_data_source_file d1dt00121c2.cif
_cod_data_source_block k_18c6_fe_et2o
_cod_depositor_comments 'Adding full bibliography for 7706910--7706927.cif.'
_cod_database_code 7706917
_shelx_shelxl_version_number 2017/1
_shelx_space_group_comment
;
The symmetry employed for this shelxl refinement is uniquely defined
by the following loop, which should always be used as a source of
symmetry information in preference to the above space-group names.
They are only intended as comments.
;
_shelx_estimated_absorpt_t_max 0.907
_shelx_estimated_absorpt_t_min 0.695
_olex2_refinement_description
;
1. Fixed Uiso
 At 1.2 times of:
  All C(H) groups, All C(H,H) groups
 At 1.5 times of:
  All C(H,H,H) groups
2.a Ternary CH refined with riding coordinates:
 C00U(H00U), C00V(H00V), C00Y(H00Y), C012(H012)
2.b Secondary CH2 refined with riding coordinates:
 C00L(H00D,H00E), C00N(H00F,H00G), C00O(H00H,H00I), C00S(H00O,H00P), C00X(H00Q,
 H00S), C00Z(H00X,H00Z), C013(H6AA,H), C014(H7AA,HA), C016(H01G,H01H),
 C019(H01O,H01P), C01A(H01Q,H01R), C01G(H0AA,HH), C01M(H4AA,HS), C01N(H5AA,HT)
2.c Aromatic/amide H refined with riding coordinates:
 C00J(H00J), C00M(H00M), C00R(H00R), C00T(H00T), C00W(H00W), C010(H010)
2.d Idealised Me refined as rotating group:
 C00G(H00A,H00B,H00C), C00Q(H00K,H00L,H00N), C011(H01A,H01B,H01C), C015(H01D,
 H01E,H01F), C017(H01I,H01J,H01K), C018(H01L,H01M,H01N), C01B(H01S,H01T,H01U),
 C01C(H01V,H01W,H01X), C01D(H01Y,HB,HC), C01E(H01Z,HD,HE), C01F(H01,HF,HG),
 C01H(H8AA,HI,HJ), C01I(H1AA,HK,HL), C01J(H2AA,HM,HN), C01K(H3AA,HO,HP),
 C01L(H9AA,HQ,HR)
;
_olex2_submission_special_instructions 'No special instructions were received'

loop_
_space_group_symop_operation_xyz
'x, y, z'
'-x+1/2, y+1/2, -z+1/2'
'-x, -y, -z'
'x-1/2, -y-1/2, z-1/2'

loop_
_atom_site_label
_atom_site_type_symbol
_atom_site_fract_x
_atom_site_fract_y
_atom_site_fract_z
_atom_site_U_iso_or_equiv
_atom_site_adp_type
_atom_site_occupancy
_atom_site_site_symmetry_order
_atom_site_calc_flag
_atom_site_refinement_flags_posn
_atom_site_refinement_flags_adp
_atom_site_refinement_flags_occupancy
_atom_site_disorder_assembly
_atom_site_disorder_group
Fe1 Fe 0.51232(3) 0.34083(2) 0.25820(2) 0.02569(9) Uani 1 1 d . . . . .
K1 K 0.51036(4) 0.34647(2) 0.75701(3) 0.02527(10) Uani 1 1 d . . . . .
Si2 Si 0.45081(5) 0.31283(2) 0.44561(3) 0.02460(12) Uani 1 1 d . . . . .
Si1 Si 0.56912(6) 0.31645(2) 0.06984(3) 0.02695(13) Uani 1 1 d . . . . .
O005 O 0.35543(13) 0.27956(4) 0.76409(9) 0.0313(3) Uani 1 1 d . . . . .
O006 O 0.76105(13) 0.33643(4) 0.71228(9) 0.0311(3) Uani 1 1 d . . . . .
O007 O 0.62329(13) 0.27062(4) 0.75594(9) 0.0304(3) Uani 1 1 d . . . . .
O008 O 0.26153(13) 0.35357(4) 0.80513(10) 0.0358(3) Uani 1 1 d . . . . .
O009 O 0.01678(14) 0.47370(4) 0.75155(9) 0.0345(3) Uani 1 1 d . . . . .
N1 N 0.50064(16) 0.34850(4) 0.13643(10) 0.0248(3) Uani 1 1 d . . . . .
O00B O 0.66728(14) 0.41178(4) 0.74951(11) 0.0391(4) Uani 1 1 d . . . . .
O00C O 0.40081(14) 0.42063(4) 0.76646(11) 0.0394(4) Uani 1 1 d . . . . .
N2 N 0.52525(16) 0.34442(4) 0.38080(10) 0.0258(3) Uani 1 1 d . . . . .
C1 C 0.45063(19) 0.38598(5) 0.11066(11) 0.0250(4) Uani 1 1 d . . . . .
C2 C 0.5800(2) 0.38090(5) 0.40947(12) 0.0267(4) Uani 1 1 d . . . . .
C00G C 0.4727(2) 0.32964(6) 0.56091(12) 0.0311(4) Uani 1 1 d . . . . .
H00A H 0.565594 0.331057 0.579800 0.047 Uiso 1 1 calc GR . . . .
H00B H 0.430417 0.310984 0.597488 0.047 Uiso 1 1 calc GR . . . .
H00C H 0.433480 0.355676 0.565737 0.047 Uiso 1 1 calc GR . . . .
C00H C 0.53441(19) 0.41872(5) 0.10455(12) 0.0272(4) Uani 1 1 d . . . . .
C00I C 0.4999(2) 0.41454(6) 0.41788(13) 0.0319(5) Uani 1 1 d . . . . .
C00J C 0.2684(2) 0.42892(6) 0.06762(13) 0.0330(5) Uani 1 1 d . . . . .
H00J H 0.177421 0.432619 0.055695 0.040 Uiso 1 1 calc R . . . .
C00K C 0.31493(19) 0.39178(6) 0.09219(13) 0.0285(4) Uani 1 1 d . . . . .
C00L C 0.5341(2) 0.23929(6) 0.73599(14) 0.0329(5) Uani 1 1 d . . . . .
H00D H 0.577146 0.213721 0.748927 0.040 Uiso 1 1 calc R . . . .
H00E H 0.503204 0.239879 0.673807 0.040 Uiso 1 1 calc R . . . .
C00M C 0.3505(2) 0.46045(6) 0.06011(13) 0.0331(5) Uani 1 1 d . . . . .
H00M H 0.316670 0.485430 0.042540 0.040 Uiso 1 1 calc R . . . .
C00N C 0.7349(2) 0.26717(6) 0.70920(14) 0.0341(5) Uani 1 1 d . . . . .
H00F H 0.709346 0.268392 0.646281 0.041 Uiso 1 1 calc R . . . .
H00G H 0.778467 0.241693 0.722269 0.041 Uiso 1 1 calc R . . . .
C00O C 0.4219(2) 0.24433(6) 0.78989(14) 0.0342(5) Uani 1 1 d . . . . .
H00H H 0.362176 0.221631 0.781595 0.041 Uiso 1 1 calc R . . . .
H00I H 0.453622 0.245796 0.851864 0.041 Uiso 1 1 calc R . . . .
C00P C 0.7158(2) 0.38500(6) 0.42872(12) 0.0298(4) Uani 1 1 d . . . . .
C00Q C 0.5440(2) 0.33299(6) -0.04532(13) 0.0353(5) Uani 1 1 d . . . . .
H00K H 0.450699 0.335197 -0.062481 0.053 Uiso 1 1 calc GR . . . .
H00L H 0.582652 0.313804 -0.082516 0.053 Uiso 1 1 calc GR . . . .
H00N H 0.585410 0.358624 -0.051287 0.053 Uiso 1 1 calc GR . . . .
C00R C 0.4832(2) 0.45514(6) 0.07862(13) 0.0321(4) Uani 1 1 d . . . . .
H00R H 0.540195 0.476743 0.073516 0.038 Uiso 1 1 calc R . . . .
C00S C 0.8254(2) 0.30044(6) 0.73566(15) 0.0352(5) Uani 1 1 d . . . . .
H00O H 0.848764 0.299674 0.798863 0.042 Uiso 1 1 calc R . . . .
H00P H 0.906057 0.298136 0.706078 0.042 Uiso 1 1 calc R . . . .
C00T C 0.6876(3) 0.45315(6) 0.46837(15) 0.0434(6) Uani 1 1 d . . . . .
H00T H 0.723904 0.477275 0.489709 0.052 Uiso 1 1 calc R . . . .
C00U C 0.6790(2) 0.41558(6) 0.13000(14) 0.0322(5) Uani 1 1 d . . . . .
H00U H 0.697844 0.387560 0.145894 0.039 Uiso 1 1 calc R . . . .
C00V C 0.8083(2) 0.35111(6) 0.41620(14) 0.0331(5) Uani 1 1 d . . . . .
H00V H 0.755466 0.327916 0.394796 0.040 Uiso 1 1 calc R . . . .
C00W C 0.7667(2) 0.42101(6) 0.45770(14) 0.0390(5) Uani 1 1 d . . . . .
H00W H 0.857881 0.423567 0.470472 0.047 Uiso 1 1 calc R . . . .
C00X C 0.8440(2) 0.36961(6) 0.72760(15) 0.0365(5) Uani 1 1 d . . . . .
H00Q H 0.922819 0.366467 0.696318 0.044 Uiso 1 1 calc R . . . .
H00S H 0.871270 0.371907 0.790146 0.044 Uiso 1 1 calc R . . . .
C00Y C 0.2184(2) 0.35849(6) 0.10025(15) 0.0346(5) Uani 1 1 d . . . . .
H00Y H 0.268577 0.334211 0.117546 0.042 Uiso 1 1 calc R . . . .
C00Z C 0.2408(2) 0.28419(7) 0.80796(15) 0.0388(5) Uani 1 1 d . . . . .
H00X H 0.263584 0.284326 0.871242 0.047 Uiso 1 1 calc R . . . .
H00Z H 0.180825 0.261971 0.793797 0.047 Uiso 1 1 calc R . . . .
C010 C 0.5556(2) 0.44970(6) 0.44763(14) 0.0388(5) Uani 1 1 d . . . . .
H010 H 0.501391 0.471894 0.453822 0.047 Uiso 1 1 calc R . . . .
C011 C 0.5204(2) 0.26209(6) 0.44235(15) 0.0397(5) Uani 1 1 d . . . . .
H01A H 0.508156 0.251904 0.383157 0.060 Uiso 1 1 calc GR . . . .
H01B H 0.476129 0.244883 0.480962 0.060 Uiso 1 1 calc GR . . . .
H01C H 0.613420 0.262944 0.461234 0.060 Uiso 1 1 calc GR . . . .
C012 C 0.3553(2) 0.41348(6) 0.39020(14) 0.0362(5) Uani 1 1 d . . . . .
H012 H 0.333345 0.386223 0.369759 0.043 Uiso 1 1 calc R . . . .
C013 C 0.0088(2) 0.49314(6) 0.67048(14) 0.0391(5) Uani 1 1 d . . . . .
H6AA H 0.048642 0.519549 0.676859 0.047 Uiso 1 1 calc R . . . .
H H -0.083257 0.496268 0.647867 0.047 Uiso 1 1 calc R . . . .
C014 C -0.0440(2) 0.49475(6) 0.81601(14) 0.0384(5) Uani 1 1 d . . . . .
H7AA H -0.135510 0.500481 0.795475 0.046 Uiso 1 1 calc R . . . .
HA H 0.001462 0.520002 0.828287 0.046 Uiso 1 1 calc R . . . .
C015 C 0.7188(2) 0.44058(7) 0.20983(15) 0.0422(5) Uani 1 1 d . . . . .
H01D H 0.709264 0.468465 0.194933 0.063 Uiso 1 1 calc GR . . . .
H01E H 0.809628 0.435095 0.229890 0.063 Uiso 1 1 calc GR . . . .
H01F H 0.663158 0.434187 0.255807 0.063 Uiso 1 1 calc GR . . . .
C016 C 0.1759(2) 0.32208(7) 0.78057(15) 0.0397(5) Uani 1 1 d . . . . .
H01G H 0.154690 0.322230 0.717125 0.048 Uiso 1 1 calc R . . . .
H01H H 0.094048 0.325042 0.808622 0.048 Uiso 1 1 calc R . . . .
C017 C 0.1388(3) 0.35026(8) 0.01386(17) 0.0533(7) Uani 1 1 d . . . . .
H01I H 0.085470 0.373268 -0.003069 0.080 Uiso 1 1 calc GR . . . .
H01J H 0.082314 0.327504 0.020267 0.080 Uiso 1 1 calc GR . . . .
H01K H 0.197758 0.344748 -0.030727 0.080 Uiso 1 1 calc GR . . . .
C018 C 0.2708(2) 0.30683(7) 0.41770(15) 0.0413(5) Uani 1 1 d . . . . .
H01L H 0.226430 0.331444 0.429429 0.062 Uiso 1 1 calc GR . . . .
H01M H 0.238132 0.285725 0.452852 0.062 Uiso 1 1 calc GR . . . .
H01N H 0.254224 0.300188 0.356300 0.062 Uiso 1 1 calc GR . . . .
C019 C 0.7717(2) 0.40562(6) 0.69669(16) 0.0417(5) Uani 1 1 d . . . . .
H01O H 0.830587 0.428609 0.700522 0.050 Uiso 1 1 calc R . . . .
H01P H 0.737226 0.402304 0.635578 0.050 Uiso 1 1 calc R . . . .
C01A C 0.2010(2) 0.39117(7) 0.79143(17) 0.0445(6) Uani 1 1 d . . . . .
H01Q H 0.123649 0.392991 0.824570 0.053 Uiso 1 1 calc R . . . .
H01R H 0.172530 0.394676 0.729333 0.053 Uiso 1 1 calc R . . . .
C01B C 0.8848(3) 0.33960(8) 0.50149(17) 0.0532(7) Uani 1 1 d . . . . .
H01S H 0.942676 0.361193 0.521285 0.080 Uiso 1 1 calc GR . . . .
H01T H 0.936389 0.316028 0.492602 0.080 Uiso 1 1 calc GR . . . .
H01U H 0.824137 0.334214 0.545144 0.080 Uiso 1 1 calc GR . . . .
C01C C 0.9019(2) 0.36120(7) 0.34873(15) 0.0414(5) Uani 1 1 d . . . . .
H01V H 0.852503 0.366609 0.293198 0.062 Uiso 1 1 calc GR . . . .
H01W H 0.960655 0.338995 0.342192 0.062 Uiso 1 1 calc GR . . . .
H01X H 0.952749 0.384456 0.367473 0.062 Uiso 1 1 calc GR . . . .
C01D C 0.7611(2) 0.42601(7) 0.05648(16) 0.0440(5) Uani 1 1 d . . . . .
H01Y H 0.734353 0.409775 0.005876 0.066 Uiso 1 1 calc GR . . . .
HB H 0.852893 0.421146 0.074703 0.066 Uiso 1 1 calc GR . . . .
HC H 0.748775 0.453810 0.041541 0.066 Uiso 1 1 calc GR . . . .
C01E C 0.1272(2) 0.36712(7) 0.16957(15) 0.0440(6) Uani 1 1 d . . . . .
H01Z H 0.177507 0.369120 0.225952 0.066 Uiso 1 1 calc GR . . . .
HD H 0.063611 0.345843 0.171112 0.066 Uiso 1 1 calc GR . . . .
HE H 0.081862 0.391969 0.156346 0.066 Uiso 1 1 calc GR . . . .
C01F C 0.2714(2) 0.42275(8) 0.46374(17) 0.0501(6) Uani 1 1 d . . . . .
H01 H 0.286450 0.402946 0.509327 0.075 Uiso 1 1 calc GR . . . .
HF H 0.179544 0.422498 0.441697 0.075 Uiso 1 1 calc GR . . . .
HG H 0.294277 0.448778 0.487414 0.075 Uiso 1 1 calc GR . . . .
C01G C 0.2964(2) 0.42233(7) 0.82050(17) 0.0445(6) Uani 1 1 d . . . . .
H0AA H 0.254448 0.448478 0.815940 0.053 Uiso 1 1 calc R . . . .
HH H 0.329333 0.417914 0.881568 0.053 Uiso 1 1 calc R . . . .
C01H C 0.0795(3) 0.46885(8) 0.60974(16) 0.0512(6) Uani 1 1 d . . . . .
H8AA H 0.073755 0.481463 0.552791 0.077 Uiso 1 1 calc GR . . . .
HI H 0.040160 0.442658 0.604581 0.077 Uiso 1 1 calc GR . . . .
HJ H 0.170873 0.466473 0.631974 0.077 Uiso 1 1 calc GR . . . .
C01I C 0.7500(2) 0.30961(8) 0.09279(16) 0.0526(7) Uani 1 1 d . . . . .
H1AA H 0.794987 0.333324 0.075698 0.079 Uiso 1 1 calc GR . . . .
HK H 0.778143 0.287079 0.059880 0.079 Uiso 1 1 calc GR . . . .
HL H 0.770718 0.304868 0.154732 0.079 Uiso 1 1 calc GR . . . .
C01J C 0.4971(3) 0.26646(7) 0.07647(18) 0.0593(8) Uani 1 1 d . . . . .
H2AA H 0.508864 0.257078 0.136322 0.089 Uiso 1 1 calc GR . . . .
HM H 0.540463 0.248438 0.039045 0.089 Uiso 1 1 calc GR . . . .
HN H 0.404185 0.267578 0.057520 0.089 Uiso 1 1 calc GR . . . .
C01K C 0.3216(3) 0.44134(7) 0.31439(17) 0.0496(6) Uani 1 1 d . . . . .
H3AA H 0.341205 0.468409 0.332668 0.074 Uiso 1 1 calc GR . . . .
HO H 0.228871 0.439072 0.295390 0.074 Uiso 1 1 calc GR . . . .
HP H 0.372960 0.434423 0.266493 0.074 Uiso 1 1 calc GR . . . .
C01L C -0.0388(3) 0.47052(8) 0.89547(16) 0.0550(7) Uani 1 1 d . . . . .
H9AA H -0.084386 0.445653 0.882875 0.082 Uiso 1 1 calc GR . . . .
HQ H -0.080653 0.484701 0.940445 0.082 Uiso 1 1 calc GR . . . .
HR H 0.052001 0.465185 0.915686 0.082 Uiso 1 1 calc GR . . . .
C01M C 0.4920(2) 0.45156(7) 0.7857(2) 0.0590(8) Uani 1 1 d . . . . .
H4AA H 0.527797 0.449972 0.846906 0.071 Uiso 1 1 calc R . . . .
HS H 0.449048 0.477387 0.776177 0.071 Uiso 1 1 calc R . . . .
C01N C 0.5989(3) 0.44702(6) 0.7270(2) 0.0600(8) Uani 1 1 d . . . . .
H5AA H 0.561882 0.445817 0.665997 0.072 Uiso 1 1 calc R . . . .
HT H 0.658649 0.469757 0.733540 0.072 Uiso 1 1 calc R . . . .

loop_
_atom_site_aniso_label
_atom_site_aniso_U_11
_atom_site_aniso_U_22
_atom_site_aniso_U_33
_atom_site_aniso_U_23
_atom_site_aniso_U_13
_atom_site_aniso_U_12
Fe1 0.03209(16) 0.02502(15) 0.02002(14) 0.00061(10) 0.00274(11) 0.00108(11)
K1 0.0248(2) 0.0253(2) 0.0259(2) -0.00056(15) 0.00280(16) -0.00081(15)
Si2 0.0291(3) 0.0219(3) 0.0227(3) -0.00032(19) 0.0022(2) 0.0000(2)
Si1 0.0342(3) 0.0236(3) 0.0232(3) 0.0003(2) 0.0032(2) 0.0038(2)
O005 0.0284(7) 0.0319(7) 0.0337(8) 0.0046(6) 0.0035(6) -0.0042(6)
O006 0.0233(7) 0.0294(7) 0.0403(8) -0.0011(6) 0.0018(6) -0.0016(5)
O007 0.0281(7) 0.0269(7) 0.0358(8) -0.0041(6) 0.0014(6) -0.0013(6)
O008 0.0231(7) 0.0394(8) 0.0444(9) -0.0003(7) 0.0016(6) 0.0013(6)
O009 0.0338(8) 0.0382(8) 0.0320(8) 0.0002(6) 0.0057(6) 0.0049(6)
N1 0.0295(9) 0.0222(7) 0.0228(8) 0.0022(6) 0.0034(7) 0.0026(6)
O00B 0.0328(8) 0.0264(7) 0.0593(10) 0.0003(7) 0.0107(7) -0.0021(6)
O00C 0.0304(8) 0.0316(8) 0.0568(10) -0.0043(7) 0.0081(7) 0.0016(6)
N2 0.0326(9) 0.0223(8) 0.0223(8) -0.0018(6) 0.0019(7) 0.0015(6)
C1 0.0335(10) 0.0223(9) 0.0194(9) 0.0026(7) 0.0033(8) 0.0018(7)
C2 0.0376(11) 0.0212(9) 0.0215(9) 0.0002(7) 0.0042(8) 0.0006(8)
C00G 0.0362(11) 0.0322(10) 0.0253(10) 0.0016(8) 0.0051(9) -0.0004(9)
C00H 0.0295(10) 0.0251(9) 0.0272(10) 0.0017(8) 0.0042(8) 0.0022(8)
C00I 0.0443(12) 0.0250(10) 0.0274(10) 0.0005(8) 0.0082(9) 0.0034(8)
C00J 0.0311(11) 0.0334(11) 0.0344(11) 0.0037(9) 0.0027(9) 0.0051(9)
C00K 0.0304(10) 0.0275(10) 0.0277(10) 0.0024(8) 0.0033(8) 0.0018(8)
C00L 0.0380(11) 0.0246(10) 0.0350(11) -0.0014(8) -0.0037(9) -0.0022(8)
C00M 0.0382(12) 0.0249(10) 0.0365(11) 0.0071(8) 0.0059(9) 0.0066(8)
C00N 0.0312(11) 0.0318(10) 0.0396(12) -0.0042(9) 0.0053(9) 0.0062(8)
C00O 0.0400(12) 0.0277(10) 0.0337(11) 0.0036(8) -0.0028(9) -0.0080(9)
C00P 0.0372(11) 0.0249(9) 0.0273(10) 0.0007(8) 0.0036(9) -0.0027(8)
C00Q 0.0401(12) 0.0395(11) 0.0264(10) -0.0019(9) 0.0048(9) 0.0037(9)
C00R 0.0385(12) 0.0243(10) 0.0340(11) 0.0035(8) 0.0067(9) -0.0015(8)
C00S 0.0262(10) 0.0344(11) 0.0443(12) -0.0012(9) 0.0001(9) 0.0062(8)
C00T 0.0643(16) 0.0249(10) 0.0414(13) -0.0068(9) 0.0062(12) -0.0086(10)
C00U 0.0308(11) 0.0255(10) 0.0405(12) 0.0054(8) 0.0037(9) -0.0010(8)
C00V 0.0327(11) 0.0285(10) 0.0386(12) -0.0004(9) 0.0057(9) -0.0001(8)
C00W 0.0434(13) 0.0357(11) 0.0381(12) -0.0033(9) 0.0050(10) -0.0092(10)
C00X 0.0239(10) 0.0368(11) 0.0491(13) -0.0047(10) 0.0045(9) -0.0067(9)
C00Y 0.0287(11) 0.0296(10) 0.0455(12) 0.0028(9) 0.0025(9) 0.0000(8)
C00Z 0.0312(11) 0.0461(13) 0.0402(12) -0.0007(10) 0.0092(10) -0.0116(9)
C010 0.0540(14) 0.0260(10) 0.0372(12) -0.0040(9) 0.0092(10) 0.0039(9)
C011 0.0503(14) 0.0270(10) 0.0439(13) 0.0037(9) 0.0166(11) 0.0021(9)
C012 0.0425(13) 0.0250(10) 0.0417(12) -0.0009(9) 0.0063(10) 0.0094(9)
C013 0.0406(13) 0.0391(12) 0.0373(12) 0.0034(9) 0.0021(10) -0.0047(10)
C014 0.0358(12) 0.0386(12) 0.0415(12) -0.0063(9) 0.0069(10) 0.0023(9)
C015 0.0412(13) 0.0415(12) 0.0426(13) 0.0007(10) -0.0033(11) -0.0058(10)
C016 0.0233(11) 0.0513(13) 0.0445(13) -0.0038(11) 0.0030(9) -0.0056(9)
C017 0.0491(15) 0.0593(16) 0.0523(15) -0.0128(12) 0.0093(12) -0.0169(12)
C018 0.0363(12) 0.0491(13) 0.0384(12) -0.0009(10) 0.0036(10) -0.0077(10)
C019 0.0345(12) 0.0364(12) 0.0555(14) 0.0022(10) 0.0116(11) -0.0083(9)
C01A 0.0275(11) 0.0479(13) 0.0583(15) 0.0016(11) 0.0053(11) 0.0087(10)
C01B 0.0572(16) 0.0560(16) 0.0470(14) 0.0107(12) 0.0077(13) 0.0199(12)
C01C 0.0421(13) 0.0370(12) 0.0462(13) -0.0015(10) 0.0100(11) 0.0010(10)
C01D 0.0325(12) 0.0512(14) 0.0494(14) 0.0041(11) 0.0091(10) -0.0002(10)
C01E 0.0458(14) 0.0426(13) 0.0449(13) 0.0068(10) 0.0116(11) -0.0065(11)
C01F 0.0475(15) 0.0513(15) 0.0534(15) 0.0023(12) 0.0145(12) 0.0147(12)
C01G 0.0358(12) 0.0430(13) 0.0559(15) -0.0069(11) 0.0106(11) 0.0122(10)
C01H 0.0499(15) 0.0658(17) 0.0391(13) 0.0038(12) 0.0107(11) -0.0018(13)
C01I 0.0453(14) 0.0702(17) 0.0415(13) -0.0084(12) -0.0009(11) 0.0267(13)
C01J 0.095(2) 0.0271(12) 0.0616(17) -0.0089(11) 0.0408(16) -0.0103(13)
C01K 0.0593(16) 0.0408(13) 0.0482(14) 0.0061(11) 0.0013(12) 0.0134(11)
C01L 0.0616(17) 0.0691(18) 0.0359(13) 0.0021(12) 0.0138(12) 0.0177(14)
C01M 0.0438(15) 0.0260(11) 0.108(2) -0.0121(13) 0.0112(14) 0.0012(10)
C01N 0.0441(15) 0.0248(11) 0.113(3) 0.0132(13) 0.0172(15) -0.0023(10)

loop_
_atom_type_symbol
_atom_type_description
_atom_type_scat_dispersion_real
_atom_type_scat_dispersion_imag
_atom_type_scat_source
C C 0.0033 0.0016 'International Tables Vol C Tables 4.2.6.8 and 6.1.1.4'
H H 0.0000 0.0000 'International Tables Vol C Tables 4.2.6.8 and 6.1.1.4'
Fe Fe 0.3463 0.8444 'International Tables Vol C Tables 4.2.6.8 and 6.1.1.4'
K K 0.2009 0.2494 'International Tables Vol C Tables 4.2.6.8 and 6.1.1.4'
N N 0.0061 0.0033 'International Tables Vol C Tables 4.2.6.8 and 6.1.1.4'
O O 0.0106 0.0060 'International Tables Vol C Tables 4.2.6.8 and 6.1.1.4'
Si Si 0.0817 0.0704 'International Tables Vol C Tables 4.2.6.8 and 6.1.1.4'

loop_
_geom_angle_atom_site_label_1
_geom_angle_atom_site_label_2
_geom_angle_atom_site_label_3
_geom_angle
_geom_angle_site_symmetry_1
_geom_angle_site_symmetry_3
_geom_angle_publ_flag
N2 Fe1 N1 168.41(7) . . ?
O005 K1 O007 59.66(4) . . ?
O006 K1 O005 117.57(4) . . ?
O006 K1 O007 59.33(4) . . ?
O006 K1 O00C 121.45(4) . . ?
O008 K1 O005 60.53(4) . . ?
O008 K1 O006 177.64(4) . . ?
O008 K1 O007 118.48(4) . . ?
O008 K1 O00B 120.49(5) . . ?
O008 K1 O00C 60.69(4) . . ?
O00B K1 O005 178.98(4) . . ?
O00B K1 O006 61.41(4) . . ?
O00B K1 O007 119.33(4) . . ?
O00B K1 O00C 60.89(4) . . ?
O00C K1 O005 120.13(4) . . ?
O00C K1 O007 177.32(5) . . ?
N2 Si2 C00G 110.44(9) . . ?
N2 Si2 C011 111.82(9) . . ?
N2 Si2 C018 114.91(9) . . ?
C00G Si2 C018 106.64(10) . . ?
C011 Si2 C00G 107.04(10) . . ?
C011 Si2 C018 105.52(11) . . ?
N1 Si1 C00Q 110.98(9) . . ?
N1 Si1 C01I 115.04(10) . . ?
N1 Si1 C01J 111.27(10) . . ?
C00Q Si1 C01I 105.64(11) . . ?
C01J Si1 C00Q 107.76(12) . . ?
C01J Si1 C01I 105.69(14) . . ?
C00O O005 K1 115.78(11) . . ?
C00O O005 C00Z 111.07(16) . . ?
C00Z O005 K1 115.59(12) . . ?
C00S O006 K1 117.96(12) . . ?
C00X O006 K1 115.07(11) . . ?
C00X O006 C00S 112.24(15) . . ?
C00L O007 K1 115.10(11) . . ?
C00N O007 K1 115.57(11) . . ?
C00N O007 C00L 111.43(15) . . ?
C016 O008 K1 115.84(12) . . ?
C016 O008 C01A 112.39(16) . . ?
C01A O008 K1 116.40(13) . . ?
C013 O009 C014 113.25(17) . . ?
Si1 N1 Fe1 121.54(8) . . ?
C1 N1 Fe1 113.14(12) . . ?
C1 N1 Si1 124.46(13) . . ?
C019 O00B K1 112.50(12) . . ?
C01N O00B K1 114.15(13) . . ?
C01N O00B C019 111.56(18) . . ?
C01G O00C K1 113.66(12) . . ?
C01G O00C C01M 111.52(18) . . ?
C01M O00C K1 114.66(12) . . ?
Si2 N2 Fe1 123.78(9) . . ?
C2 N2 Fe1 111.17(12) . . ?
C2 N2 Si2 123.75(13) . . ?
C00H C1 N1 121.00(17) . . ?
C00H C1 C00K 118.33(16) . . ?
C00K C1 N1 120.66(17) . . ?
N2 C2 C00I 120.84(18) . . ?
C00P C2 N2 120.84(17) . . ?
C00P C2 C00I 118.32(17) . . ?
Si2 C00G H00A 109.5 . . ?
Si2 C00G H00B 109.5 . . ?
Si2 C00G H00C 109.5 . . ?
H00A C00G H00B 109.5 . . ?
H00A C00G H00C 109.5 . . ?
H00B C00G H00C 109.5 . . ?
C1 C00H C00U 121.34(16) . . ?
C00R C00H C1 119.96(18) . . ?
C00R C00H C00U 118.62(17) . . ?
C2 C00I C012 121.33(18) . . ?
C010 C00I C2 119.7(2) . . ?
C010 C00I C012 118.87(18) . . ?
C00K C00J H00J 119.0 . . ?
C00M C00J H00J 119.0 . . ?
C00M C00J C00K 121.92(19) . . ?
C1 C00K C00Y 121.52(17) . . ?
C00J C00K C1 119.49(18) . . ?
C00J C00K C00Y 118.98(18) . . ?
O007 C00L H00D 110.1 . . ?
O007 C00L H00E 110.1 . . ?
O007 C00L C00O 108.08(16) . . ?
H00D C00L H00E 108.4 . . ?
C00O C00L H00D 110.1 . . ?
C00O C00L H00E 110.1 . . ?
C00J C00M H00M 120.5 . . ?
C00J C00M C00R 119.00(18) . . ?
C00R C00M H00M 120.5 . . ?
O007 C00N H00F 110.1 . . ?
O007 C00N H00G 110.1 . . ?
O007 C00N C00S 108.15(16) . . ?
H00F C00N H00G 108.4 . . ?
C00S C00N H00F 110.1 . . ?
C00S C00N H00G 110.1 . . ?
O005 C00O C00L 108.51(16) . . ?
O005 C00O H00H 110.0 . . ?
O005 C00O H00I 110.0 . . ?
C00L C00O H00H 110.0 . . ?
C00L C00O H00I 110.0 . . ?
H00H C00O H00I 108.4 . . ?
C2 C00P C00V 121.37(17) . . ?
C00W C00P C2 119.59(19) . . ?
C00W C00P C00V 119.02(19) . . ?
K1 C00Q H00K 72.4 1_554 . ?
K1 C00Q H00L 62.0 1_554 . ?
K1 C00Q H00N 77.6 1_554 . ?
Si1 C00Q K1 170.84(11) . 1_554 ?
Si1 C00Q H00K 109.5 . . ?
Si1 C00Q H00L 109.5 . . ?
Si1 C00Q H00N 109.5 . . ?
H00K C00Q H00L 109.5 . . ?
H00K C00Q H00N 109.5 . . ?
H00L C00Q H00N 109.5 . . ?
C00H C00R H00R 119.4 . . ?
C00M C00R C00H 121.27(19) . . ?
C00M C00R H00R 119.4 . . ?
O006 C00S C00N 108.26(16) . . ?
O006 C00S H00O 110.0 . . ?
O006 C00S H00P 110.0 . . ?
C00N C00S H00O 110.0 . . ?
C00N C00S H00P 110.0 . . ?
H00O C00S H00P 108.4 . . ?
C00W C00T H00T 120.4 . . ?
C010 C00T H00T 120.4 . . ?
C010 C00T C00W 119.1(2) . . ?
C00H C00U H00U 107.3 . . ?
C00H C00U C015 111.15(18) . . ?
C00H C00U C01D 112.93(17) . . ?
C015 C00U H00U 107.3 . . ?
C01D C00U H00U 107.3 . . ?
C01D C00U C015 110.47(18) . . ?
C00P C00V H00V 108.1 . . ?
C00P C00V C01B 111.43(18) . . ?
C00P C00V C01C 111.13(17) . . ?
C01B C00V H00V 108.1 . . ?
C01C C00V H00V 108.1 . . ?
C01C C00V C01B 109.94(19) . . ?
C00P C00W H00W 119.2 . . ?
C00T C00W C00P 121.7(2) . . ?
C00T C00W H00W 119.2 . . ?
O006 C00X H00Q 110.0 . . ?
O006 C00X H00S 110.0 . . ?
O006 C00X C019 108.68(16) . . ?
H00Q C00X H00S 108.3 . . ?
C019 C00X H00Q 110.0 . . ?
C019 C00X H00S 110.0 . . ?
C00K C00Y H00Y 108.0 . . ?
C00K C00Y C017 111.62(19) . . ?
C017 C00Y H00Y 108.0 . . ?
C01E C00Y C00K 111.46(18) . . ?
C01E C00Y H00Y 108.0 . . ?
C01E C00Y C017 109.65(19) . . ?
O005 C00Z H00X 109.8 . . ?
O005 C00Z H00Z 109.8 . . ?
O005 C00Z C016 109.24(18) . . ?
H00X C00Z H00Z 108.3 . . ?
C016 C00Z H00X 109.8 . . ?
C016 C00Z H00Z 109.8 . . ?
C00I C010 H010 119.2 . . ?
C00T C010 C00I 121.5(2) . . ?
C00T C010 H010 119.2 . . ?
Si2 C011 H01A 109.5 . . ?
Si2 C011 H01B 109.5 . . ?
Si2 C011 H01C 109.5 . . ?
H01A C011 H01B 109.5 . . ?
H01A C011 H01C 109.5 . . ?
H01B C011 H01C 109.5 . . ?
C00I C012 H012 107.6 . . ?
C00I C012 C01F 113.15(19) . . ?
C00I C012 C01K 110.80(19) . . ?
C01F C012 H012 107.6 . . ?
C01F C012 C01K 109.99(19) . . ?
C01K C012 H012 107.6 . . ?
O009 C013 H6AA 110.1 . . ?
O009 C013 H 110.1 . . ?
O009 C013 C01H 107.97(19) . . ?
H6AA C013 H 108.4 . . ?
C01H C013 H6AA 110.1 . . ?
C01H C013 H 110.1 . . ?
O009 C014 H7AA 110.0 . . ?
O009 C014 HA 110.0 . . ?
O009 C014 C01L 108.65(19) . . ?
H7AA C014 HA 108.3 . . ?
C01L C014 H7AA 110.0 . . ?
C01L C014 HA 110.0 . . ?
C00U C015 H01D 109.5 . . ?
C00U C015 H01E 109.5 . . ?
C00U C015 H01F 109.5 . . ?
H01D C015 H01E 109.5 . . ?
H01D C015 H01F 109.5 . . ?
H01E C015 H01F 109.5 . . ?
O008 C016 C00Z 108.72(17) . . ?
O008 C016 H01G 109.9 . . ?
O008 C016 H01H 109.9 . . ?
C00Z C016 H01G 109.9 . . ?
C00Z C016 H01H 109.9 . . ?
H01G C016 H01H 108.3 . . ?
C00Y C017 H01I 109.5 . . ?
C00Y C017 H01J 109.5 . . ?
C00Y C017 H01K 109.5 . . ?
H01I C017 H01J 109.5 . . ?
H01I C017 H01K 109.5 . . ?
H01J C017 H01K 109.5 . . ?
Si2 C018 H01L 109.5 . . ?
Si2 C018 H01M 109.5 . . ?
Si2 C018 H01N 109.5 . . ?
H01L C018 H01M 109.5 . . ?
H01L C018 H01N 109.5 . . ?
H01M C018 H01N 109.5 . . ?
O00B C019 C00X 108.57(18) . . ?
O00B C019 H01O 110.0 . . ?
O00B C019 H01P 110.0 . . ?
C00X C019 H01O 110.0 . . ?
C00X C019 H01P 110.0 . . ?
H01O C019 H01P 108.4 . . ?
O008 C01A H01Q 109.9 . . ?
O008 C01A H01R 109.9 . . ?
O008 C01A C01G 108.80(17) . . ?
H01Q C01A H01R 108.3 . . ?
C01G C01A H01Q 109.9 . . ?
C01G C01A H01R 109.9 . . ?
C00V C01B H01S 109.5 . . ?
C00V C01B H01T 109.5 . . ?
C00V C01B H01U 109.5 . . ?
H01S C01B H01T 109.5 . . ?
H01S C01B H01U 109.5 . . ?
H01T C01B H01U 109.5 . . ?
C00V C01C H01V 109.5 . . ?
C00V C01C H01W 109.5 . . ?
C00V C01C H01X 109.5 . . ?
H01V C01C H01W 109.5 . . ?
H01V C01C H01X 109.5 . . ?
H01W C01C H01X 109.5 . . ?
C00U C01D H01Y 109.5 . . ?
C00U C01D HB 109.5 . . ?
C00U C01D HC 109.5 . . ?
H01Y C01D HB 109.5 . . ?
H01Y C01D HC 109.5 . . ?
HB C01D HC 109.5 . . ?
C00Y C01E H01Z 109.5 . . ?
C00Y C01E HD 109.5 . . ?
C00Y C01E HE 109.5 . . ?
H01Z C01E HD 109.5 . . ?
H01Z C01E HE 109.5 . . ?
HD C01E HE 109.5 . . ?
C012 C01F H01 109.5 . . ?
C012 C01F HF 109.5 . . ?
C012 C01F HG 109.5 . . ?
H01 C01F HF 109.5 . . ?
H01 C01F HG 109.5 . . ?
HF C01F HG 109.5 . . ?
O00C C01G C01A 107.92(19) . . ?
O00C C01G H0AA 110.1 . . ?
O00C C01G HH 110.1 . . ?
C01A C01G H0AA 110.1 . . ?
C01A C01G HH 110.1 . . ?
H0AA C01G HH 108.4 . . ?
C013 C01H H8AA 109.5 . . ?
C013 C01H HI 109.5 . . ?
C013 C01H HJ 109.5 . . ?
H8AA C01H HI 109.5 . . ?
H8AA C01H HJ 109.5 . . ?
HI C01H HJ 109.5 . . ?
Si1 C01I H1AA 109.5 . . ?
Si1 C01I HK 109.5 . . ?
Si1 C01I HL 109.5 . . ?
H1AA C01I HK 109.5 . . ?
H1AA C01I HL 109.5 . . ?
HK C01I HL 109.5 . . ?
Si1 C01J H2AA 109.5 . . ?
Si1 C01J HM 109.5 . . ?
Si1 C01J HN 109.5 . . ?
H2AA C01J HM 109.5 . . ?
H2AA C01J HN 109.5 . . ?
HM C01J HN 109.5 . . ?
C012 C01K H3AA 109.5 . . ?
C012 C01K HO 109.5 . . ?
C012 C01K HP 109.5 . . ?
H3AA C01K HO 109.5 . . ?
H3AA C01K HP 109.5 . . ?
HO C01K HP 109.5 . . ?
C014 C01L H9AA 109.5 . . ?
C014 C01L HQ 109.5 . . ?
C014 C01L HR 109.5 . . ?
H9AA C01L HQ 109.5 . . ?
H9AA C01L HR 109.5 . . ?
HQ C01L HR 109.5 . . ?
O00C C01M H4AA 110.2 . . ?
O00C C01M HS 110.2 . . ?
O00C C01M C01N 107.7(2) . . ?
H4AA C01M HS 108.5 . . ?
C01N C01M H4AA 110.2 . . ?
C01N C01M HS 110.2 . . ?
O00B C01N C01M 108.3(2) . . ?
O00B C01N H5AA 110.0 . . ?
O00B C01N HT 110.0 . . ?
C01M C01N H5AA 110.0 . . ?
C01M C01N HT 110.0 . . ?
H5AA C01N HT 108.4 . . ?

loop_
_geom_bond_atom_site_label_1
_geom_bond_atom_site_label_2
_geom_bond_distance
_geom_bond_site_symmetry_2
_geom_bond_publ_flag
Fe1 N1 1.9018(16) . ?
Fe1 N2 1.9002(16) . ?
K1 O005 2.7917(14) . ?
K1 O006 2.7618(15) . ?
K1 O007 2.8339(14) . ?
K1 O008 2.7508(15) . ?
K1 O00B 2.7602(14) . ?
K1 O00C 2.7759(15) . ?
Si2 N2 1.7020(17) . ?
Si2 C00G 1.874(2) . ?
Si2 C011 1.874(2) . ?
Si2 C018 1.883(2) . ?
Si1 N1 1.6996(16) . ?
Si1 C00Q 1.870(2) . ?
Si1 C01I 1.886(2) . ?
Si1 C01J 1.864(2) . ?
O005 C00O 1.422(2) . ?
O005 C00Z 1.427(3) . ?
O006 C00S 1.425(2) . ?
O006 C00X 1.425(2) . ?
O007 C00L 1.426(2) . ?
O007 C00N 1.420(3) . ?
O008 C016 1.421(2) . ?
O008 C01A 1.432(3) . ?
O009 C013 1.418(2) . ?
O009 C014 1.422(3) . ?
N1 C1 1.421(2) . ?
O00B C019 1.427(3) . ?
O00B C01N 1.420(3) . ?
O00C C01G 1.425(3) . ?
O00C C01M 1.427(3) . ?
N2 C2 1.420(2) . ?
C1 C00H 1.420(3) . ?
C1 C00K 1.420(3) . ?
C2 C00I 1.426(3) . ?
C2 C00P 1.416(3) . ?
C00G H00A 0.9800 . ?
C00G H00B 0.9800 . ?
C00G H00C 0.9800 . ?
C00H C00R 1.393(3) . ?
C00H C00U 1.515(3) . ?
C00I C010 1.389(3) . ?
C00I C012 1.518(3) . ?
C00J H00J 0.9500 . ?
C00J C00K 1.394(3) . ?
C00J C00M 1.380(3) . ?
C00K C00Y 1.522(3) . ?
C00L H00D 0.9900 . ?
C00L H00E 0.9900 . ?
C00L C00O 1.499(3) . ?
C00M H00M 0.9500 . ?
C00M C00R 1.388(3) . ?
C00N H00F 0.9900 . ?
C00N H00G 0.9900 . ?
C00N C00S 1.503(3) . ?
C00O H00H 0.9900 . ?
C00O H00I 0.9900 . ?
C00P C00V 1.522(3) . ?
C00P C00W 1.393(3) . ?
C00Q H00K 0.9800 . ?
C00Q H00L 0.9800 . ?
C00Q H00N 0.9800 . ?
C00R H00R 0.9500 . ?
C00S H00O 0.9900 . ?
C00S H00P 0.9900 . ?
C00T H00T 0.9500 . ?
C00T C00W 1.384(3) . ?
C00T C010 1.380(3) . ?
C00U H00U 1.0000 . ?
C00U C015 1.530(3) . ?
C00U C01D 1.523(3) . ?
C00V H00V 1.0000 . ?
C00V C01B 1.532(3) . ?
C00V C01C 1.526(3) . ?
C00W H00W 0.9500 . ?
C00X H00Q 0.9900 . ?
C00X H00S 0.9900 . ?
C00X C019 1.493(3) . ?
C00Y H00Y 1.0000 . ?
C00Y C017 1.536(3) . ?
C00Y C01E 1.520(3) . ?
C00Z H00X 0.9900 . ?
C00Z H00Z 0.9900 . ?
C00Z C016 1.498(3) . ?
C010 H010 0.9500 . ?
C011 H01A 0.9800 . ?
C011 H01B 0.9800 . ?
C011 H01C 0.9800 . ?
C012 H012 1.0000 . ?
C012 C01F 1.526(3) . ?
C012 C01K 1.528(3) . ?
C013 H6AA 0.9900 . ?
C013 H 0.9900 . ?
C013 C01H 1.493(3) . ?
C014 H7AA 0.9900 . ?
C014 HA 0.9900 . ?
C014 C01L 1.481(3) . ?
C015 H01D 0.9800 . ?
C015 H01E 0.9800 . ?
C015 H01F 0.9800 . ?
C016 H01G 0.9900 . ?
C016 H01H 0.9900 . ?
C017 H01I 0.9800 . ?
C017 H01J 0.9800 . ?
C017 H01K 0.9800 . ?
C018 H01L 0.9800 . ?
C018 H01M 0.9800 . ?
C018 H01N 0.9800 . ?
C019 H01O 0.9900 . ?
C019 H01P 0.9900 . ?
C01A H01Q 0.9900 . ?
C01A H01R 0.9900 . ?
C01A C01G 1.491(3) . ?
C01B H01S 0.9800 . ?
C01B H01T 0.9800 . ?
C01B H01U 0.9800 . ?
C01C H01V 0.9800 . ?
C01C H01W 0.9800 . ?
C01C H01X 0.9800 . ?
C01D H01Y 0.9800 . ?
C01D HB 0.9800 . ?
C01D HC 0.9800 . ?
C01E H01Z 0.9800 . ?
C01E HD 0.9800 . ?
C01E HE 0.9800 . ?
C01F H01 0.9800 . ?
C01F HF 0.9800 . ?
C01F HG 0.9800 . ?
C01G H0AA 0.9900 . ?
C01G HH 0.9900 . ?
C01H H8AA 0.9800 . ?
C01H HI 0.9800 . ?
C01H HJ 0.9800 . ?
C01I H1AA 0.9800 . ?
C01I HK 0.9800 . ?
C01I HL 0.9800 . ?
C01J H2AA 0.9800 . ?
C01J HM 0.9800 . ?
C01J HN 0.9800 . ?
C01K H3AA 0.9800 . ?
C01K HO 0.9800 . ?
C01K HP 0.9800 . ?
C01L H9AA 0.9800 . ?
C01L HQ 0.9800 . ?
C01L HR 0.9800 . ?
C01M H4AA 0.9900 . ?
C01M HS 0.9900 . ?
C01M C01N 1.501(4) . ?
C01N H5AA 0.9900 . ?
C01N HT 0.9900 . ?
